data_7231623
loop_
_publ_author_name
'Ghosh, Kousik'
'Harms, Klaus'
'Bauz\'a, Antonio'
'Frontera, Antonio'
'Chattopadhyay, Shouvik'

_publ_section_title
;
 \s-Hole halogen bonding interactions in a mixed valence cobalt(iii/ii)
 complex and anti-electrostatic hydrogen bonding interaction in a
 cobalt(iii) complex: a theoretical insight
;
_journal_issue 45
_journal_name_full CrystEngComm
_journal_page_first 7281
_journal_paper_doi 10.1039/C8CE01323C
_journal_volume 20
_journal_year 2018
_chemical_formula_moiety 'C44 H42 Br4 Co3 N6 O8 S2, H2 O'
_chemical_formula_sum 'C44 H44 Br4 Co3 N6 O9 S2'
_chemical_formula_weight 1361.40
_chemical_name_common S138
_space_group_crystal_system monoclinic
_space_group_IT_number 14
_space_group_name_Hall '-P 2ybc'
_space_group_name_H-M_alt 'P 1 21/c 1'
_symmetry_space_group_name_Hall '-P 2ybc'
_symmetry_space_group_name_H-M 'P 1 21/c 1'
_atom_sites_solution_hydrogens mixed
_atom_sites_solution_primary direct
_atom_sites_solution_secondary difmap
_audit_creation_method SHELXL-2018/3
_audit_update_record
;
2018-08-06 deposited with the CCDC.
2018-10-08 downloaded from the CCDC.
;
_cell_angle_alpha 90
_cell_angle_beta 98.1090(15)
_cell_angle_gamma 90
_cell_formula_units_Z 4
_cell_length_a 13.6619(6)
_cell_length_b 13.1449(6)
_cell_length_c 29.4958(10)
_cell_measurement_reflns_used 9053
_cell_measurement_temperature 100(2)
_cell_measurement_theta_max 26.3852
_cell_measurement_theta_min 2.3347
_cell_volume 5244.0(4)
_computing_cell_refinement 'SAINT V8.35A (Bruker AXS Inc., 2015)'
_computing_data_collection 'APEX3 (Bruker AXS Inc., 2015)'
_computing_data_reduction 'SAINT V8.35A (Bruker AXS Inc., 2015)'
_computing_molecular_graphics 'DIAMOND (Crystal Impact)'
_computing_structure_refinement 'SHELXL-2018/3 (Sheldrick, 2018)'
_computing_structure_solution 'XT V2014/1 (Bruker AXS Inc., 2014)'
_diffrn_ambient_temperature 100(2)
_diffrn_detector_area_resol_mean 7.9
_diffrn_measured_fraction_theta_full 0.999
_diffrn_measured_fraction_theta_max 0.998
_diffrn_measurement_device_type 'Bruker D8 QUEST area detector'
_diffrn_measurement_method '\w and \f scans'
_diffrn_radiation_type MoK\a
_diffrn_radiation_wavelength 0.71073
_diffrn_reflns_av_R_equivalents 0.0354
_diffrn_reflns_av_unetI/netI 0.0208
_diffrn_reflns_Laue_measured_fraction_full 0.999
_diffrn_reflns_Laue_measured_fraction_max 0.998
_diffrn_reflns_limit_h_max 17
_diffrn_reflns_limit_h_min -17
_diffrn_reflns_limit_k_max 16
_diffrn_reflns_limit_k_min -16
_diffrn_reflns_limit_l_max 36
_diffrn_reflns_limit_l_min -35
_diffrn_reflns_number 93677
_diffrn_reflns_point_group_measured_fraction_full 0.999
_diffrn_reflns_point_group_measured_fraction_max 0.998
_diffrn_reflns_theta_full 25.242
_diffrn_reflns_theta_max 26.438
_diffrn_reflns_theta_min 2.160
_diffrn_source 'microfocus sealed X-ray tube'
_exptl_absorpt_coefficient_mu 4.122
_exptl_absorpt_correction_T_max 0.51
_exptl_absorpt_correction_T_min 0.41
_exptl_absorpt_correction_type multi-scan
_exptl_absorpt_process_details
; 
The symmetry employed for this shelxl refinement is uniquely defined 
by the following loop, which should always be used as a source of 
symmetry information in preference to the above space-group names. 
They are only intended as comments. 
;
_exptl_crystal_colour black
_exptl_crystal_density_diffrn 1.724
_exptl_crystal_density_method 'not measured'
_exptl_crystal_description block
_exptl_crystal_F_000 2700
_exptl_crystal_size_max 0.270
_exptl_crystal_size_mid 0.200
_exptl_crystal_size_min 0.190
_refine_diff_density_max 0.731
_refine_diff_density_min -0.700
_refine_diff_density_rms 0.075
_refine_ls_extinction_method none
_refine_ls_goodness_of_fit_ref 1.151
_refine_ls_hydrogen_treatment constr
_refine_ls_matrix_type full
_refine_ls_number_parameters 637
_refine_ls_number_reflns 10778
_refine_ls_number_restraints 1
_refine_ls_restrained_S_all 1.151
_refine_ls_R_factor_all 0.0378
_refine_ls_R_factor_gt 0.0298
_refine_ls_shift/su_max 0.003
_refine_ls_shift/su_mean 0.000
_refine_ls_structure_factor_coef Fsqd
_refine_ls_weighting_details 'w=1/[\s^2^(Fo^2^)+(0.0159P)^2^+9.8138P] where P=(Fo^2^+2Fc^2^)/3'
_refine_ls_weighting_scheme calc
_refine_ls_wR_factor_gt 0.0608
_refine_ls_wR_factor_ref 0.0631
_reflns_Friedel_coverage 0.000
_reflns_number_gt 9466
_reflns_number_total 10778
_reflns_threshold_expression 'I > 2\s(I)'
_cod_data_source_file c8ce01323c2.cif
_cod_data_source_block S138_0m
_cod_depositor_comments
;
The following automatic conversions were performed:

'_exptl_absorpt_correction_type' value 'Multi-Scan' changed to
'multi-scan' according to
/home/data/users/saulius/crontab/automatic-downloads/rss-feeds/RSC/lib/dictionaries/cif_core.dic
dictionary named 'cif_core.dic' version 2.4.2 from 2011-04-26.

Automatic conversion script
Id: cif_fix_values 4973 2017-02-22 13:04:09Z antanas 

 Adding full bibliography for 7231623--7231624.cif.
;
_cod_database_code 7231623
_shelx_shelxl_version_number 2018/3
_shelx_space_group_comment
; 
The symmetry employed for this shelxl refinement is uniquely defined 
by the following loop, which should always be used as a source of 
symmetry information in preference to the above space-group names. 
They are only intended as comments. 
;
_shelx_estimated_absorpt_t_min 0.402
_shelx_estimated_absorpt_t_max 0.508

loop_
_space_group_symop_operation_xyz
'x, y, z'
'-x, y+1/2, -z+1/2'
'-x, -y, -z'
'x, -y-1/2, z-1/2'

loop_
_atom_site_label
_atom_site_type_symbol
_atom_site_fract_x
_atom_site_fract_y
_atom_site_fract_z
_atom_site_U_iso_or_equiv
_atom_site_adp_type
_atom_site_occupancy
_atom_site_site_symmetry_order
_atom_site_calc_flag
_atom_site_refinement_flags_posn
_atom_site_refinement_flags_adp
_atom_site_refinement_flags_occupancy
Co1 Co 0.78002(2) 0.56235(3) 0.65422(2) 0.01369(8) Uani 1 1 d . . .
O1 O 0.67727(12) 0.64387(14) 0.67241(6) 0.0142(4) Uani 1 1 d . . .
Br1 Br 0.70790(2) 0.87995(3) 0.84912(2) 0.03093(8) Uani 1 1 d . . .
N1 N 0.82758(16) 0.52195(18) 0.71609(8) 0.0167(5) Uani 1 1 d . . .
Co2 Co 0.57645(2) 0.64397(3) 0.60999(2) 0.01181(8) Uani 1 1 d . . .
O2 O 0.71897(13) 0.60617(14) 0.59481(6) 0.0155(4) Uani 1 1 d . . .
Br2 Br 0.95459(3) 0.74143(3) 0.44775(2) 0.03826(9) Uani 1 1 d . . .
N2 N 0.87794(16) 0.48604(18) 0.62781(8) 0.0186(5) Uani 1 1 d . . .
C1 C 0.7708(2) 0.6340(2) 0.56187(9) 0.0175(6) Uani 1 1 d . . .
C2 C 0.7304(2) 0.7008(2) 0.52750(10) 0.0230(6) Uani 1 1 d . . .
H2 H 0.665007 0.725634 0.527346 0.028 Uiso 1 1 calc R U .
C3 C 0.7846(2) 0.7313(2) 0.49360(11) 0.0284(7) Uani 1 1 d . . .
H3 H 0.756464 0.776672 0.470281 0.034 Uiso 1 1 calc R U .
Co3 Co 0.40926(2) 0.80348(3) 0.59430(2) 0.01017(7) Uani 1 1 d . . .
O3 O 0.55007(12) 0.80162(13) 0.59373(6) 0.0127(4) Uani 1 1 d . . .
Br3 Br 0.81085(2) 1.16835(2) 0.58779(2) 0.02469(7) Uani 1 1 d . . .
N3 N 0.86607(16) 0.67652(18) 0.65947(8) 0.0186(5) Uani 1 1 d . . .
C4 C 0.8801(2) 0.6953(2) 0.49377(11) 0.0275(7) Uani 1 1 d . . .
O4 O 0.44006(12) 0.68137(13) 0.62798(6) 0.0123(4) Uani 1 1 d . . .
Br4 Br 0.25988(2) 0.59047(3) 0.79859(2) 0.02727(7) Uani 1 1 d . . .
N4 N 0.39191(15) 0.92850(17) 0.55953(7) 0.0133(4) Uani 1 1 d . . .
C5 C 0.9204(2) 0.6268(2) 0.52563(10) 0.0248(7) Uani 1 1 d . . .
H5 H 0.984765 0.600507 0.524370 0.030 Uiso 1 1 calc R U .
N5 N 0.27077(15) 0.78559(16) 0.59841(7) 0.0133(4) Uani 1 1 d . . .
C6 C 0.8667(2) 0.5949(2) 0.56043(10) 0.0206(6) Uani 1 1 d . . .
N6 N 0.42531(15) 0.88043(16) 0.64927(7) 0.0127(4) Uani 1 1 d . . .
C7 C 0.9076(2) 0.5144(2) 0.59047(10) 0.0227(6) Uani 1 1 d . . .
H7 H 0.962384 0.478613 0.581675 0.027 Uiso 1 1 calc R U .
C9 C 0.9179(2) 0.3904(2) 0.64858(10) 0.0236(6) Uani 1 1 d . . .
H9A H 0.971951 0.367049 0.632031 0.028 Uiso 1 1 calc R U .
H9B H 0.865152 0.338206 0.644270 0.028 Uiso 1 1 calc R U .
O1AC O 0.70504(13) 0.44046(14) 0.65147(6) 0.0175(4) Uani 1 1 d . . .
O4AC O 0.38322(13) 0.73296(14) 0.53740(6) 0.0167(4) Uani 1 1 d . . .
C10 C 0.9574(2) 0.3974(2) 0.69941(10) 0.0248(7) Uani 1 1 d . . .
C11 C 0.8725(2) 0.4212(2) 0.72623(10) 0.0230(6) Uani 1 1 d . . .
H11A H 0.820772 0.368550 0.719287 0.028 Uiso 1 1 calc R U .
H11B H 0.897335 0.417344 0.759379 0.028 Uiso 1 1 calc R U .
C13 C 0.81116(19) 0.5751(2) 0.75066(9) 0.0188(6) Uani 1 1 d . . .
H13 H 0.839552 0.550876 0.779932 0.023 Uiso 1 1 calc R U .
C14 C 0.75449(19) 0.6672(2) 0.74994(9) 0.0163(5) Uani 1 1 d . . .
C15 C 0.68971(18) 0.6989(2) 0.71109(9) 0.0139(5) Uani 1 1 d . . .
C16 C 0.63299(19) 0.7858(2) 0.71422(9) 0.0177(6) Uani 1 1 d . . .
H16 H 0.590087 0.808855 0.688076 0.021 Uiso 1 1 calc R U .
C17 C 0.6383(2) 0.8392(2) 0.75499(10) 0.0204(6) Uani 1 1 d . . .
H17 H 0.598898 0.898211 0.756752 0.024 Uiso 1 1 calc R U .
C18 C 0.7010(2) 0.8063(2) 0.79315(10) 0.0201(6) Uani 1 1 d . . .
C19 C 0.75776(19) 0.7209(2) 0.79126(9) 0.0194(6) Uani 1 1 d . . .
H19 H 0.799293 0.698083 0.817866 0.023 Uiso 1 1 calc R U .
C20 C 1.0401(2) 0.4759(3) 0.70896(12) 0.0342(8) Uani 1 1 d . . .
H20A H 1.065708 0.475804 0.741713 0.051 Uiso 1 1 calc R U .
H20B H 1.014142 0.543547 0.699962 0.051 Uiso 1 1 calc R U .
H20C H 1.093478 0.458703 0.691340 0.051 Uiso 1 1 calc R U .
C21 C 0.9952(3) 0.2908(3) 0.71414(12) 0.0372(8) Uani 1 1 d . . .
H21A H 1.024477 0.292189 0.746449 0.056 Uiso 1 1 calc R U .
H21B H 1.045378 0.269678 0.695362 0.056 Uiso 1 1 calc R U .
H21C H 0.940040 0.242542 0.710028 0.056 Uiso 1 1 calc R U .
C1' C 0.40010(19) 0.66104(19) 0.66601(9) 0.0128(5) Uani 1 1 d . . .
C2' C 0.45462(19) 0.6132(2) 0.70352(9) 0.0153(5) Uani 1 1 d . . .
H2' H 0.520836 0.592954 0.702014 0.018 Uiso 1 1 calc R U .
C3' C 0.4132(2) 0.5948(2) 0.74299(9) 0.0174(6) Uani 1 1 d . . .
H3' H 0.451952 0.565148 0.768910 0.021 Uiso 1 1 calc R U .
C4' C 0.3151(2) 0.6198(2) 0.74460(9) 0.0178(6) Uani 1 1 d . . .
C5' C 0.2585(2) 0.6639(2) 0.70785(9) 0.0170(6) Uani 1 1 d . . .
H5' H 0.190797 0.678670 0.708924 0.020 Uiso 1 1 calc R U .
C6' C 0.30124(19) 0.6869(2) 0.66864(9) 0.0142(5) Uani 1 1 d . . .
C7' C 0.24020(19) 0.7366(2) 0.63143(9) 0.0154(5) Uani 1 1 d . . .
H7' H 0.170699 0.732762 0.631222 0.018 Uiso 1 1 calc R U .
C9' C 0.19431(19) 0.8260(2) 0.56291(9) 0.0176(6) Uani 1 1 d . . .
H9'A H 0.128481 0.813844 0.572239 0.021 Uiso 1 1 calc R U .
H9'B H 0.197021 0.788638 0.533967 0.021 Uiso 1 1 calc R U .
C10' C 0.20619(19) 0.9393(2) 0.55442(9) 0.0168(6) Uani 1 1 d . . .
C11' C 0.29800(19) 0.9542(2) 0.53105(9) 0.0173(6) Uani 1 1 d . . .
H11C H 0.291243 0.911719 0.503055 0.021 Uiso 1 1 calc R U .
H11D H 0.300719 1.026124 0.521398 0.021 Uiso 1 1 calc R U .
C13' C 0.46345(19) 0.9916(2) 0.55859(9) 0.0150(5) Uani 1 1 d . . .
H13' H 0.446987 1.054275 0.543358 0.018 Uiso 1 1 calc R U .
C14' C 0.56552(19) 0.9788(2) 0.57785(8) 0.0145(5) Uani 1 1 d . . .
C15' C 0.60524(19) 0.8842(2) 0.59363(8) 0.0128(5) Uani 1 1 d . . .
C16' C 0.70784(19) 0.8775(2) 0.60772(9) 0.0162(5) Uani 1 1 d . . .
H16' H 0.735853 0.814457 0.618668 0.019 Uiso 1 1 calc R U .
C17' C 0.7682(2) 0.9607(2) 0.60588(9) 0.0177(6) Uani 1 1 d . . .
H17' H 0.837377 0.954905 0.615301 0.021 Uiso 1 1 calc R U .
C18' C 0.7274(2) 1.0531(2) 0.59019(9) 0.0175(6) Uani 1 1 d . . .
C19' C 0.6280(2) 1.0632(2) 0.57633(9) 0.0166(5) Uani 1 1 d . . .
H19' H 0.601294 1.127025 0.565720 0.020 Uiso 1 1 calc R U .
C20' C 0.1166(2) 0.9727(2) 0.52051(10) 0.0227(6) Uani 1 1 d . . .
H20D H 0.124036 1.044345 0.512481 0.034 Uiso 1 1 calc R U .
H20E H 0.056307 0.964184 0.534570 0.034 Uiso 1 1 calc R U .
H20F H 0.112286 0.930887 0.492789 0.034 Uiso 1 1 calc R U .
C21' C 0.2105(2) 1.0016(2) 0.59839(9) 0.0202(6) Uani 1 1 d . . .
H21D H 0.215272 1.074087 0.591209 0.030 Uiso 1 1 calc R U .
H21E H 0.268445 0.981204 0.619899 0.030 Uiso 1 1 calc R U .
H21F H 0.150401 0.989539 0.612253 0.030 Uiso 1 1 calc R U .
C1AC C 0.4322(2) 0.6593(2) 0.52344(9) 0.0207(6) Uani 1 1 d . . .
C2AC C 0.3881(3) 0.6158(3) 0.47784(12) 0.0509(12) Uani 1 1 d . . .
H2AA H 0.317529 0.632498 0.471908 0.076 Uiso 1 1 calc R U .
H2AB H 0.396317 0.541714 0.478340 0.076 Uiso 1 1 calc R U .
H2AC H 0.421735 0.644822 0.453610 0.076 Uiso 1 1 calc R U .
O2AC O 0.55293(13) 0.49462(14) 0.62316(6) 0.0162(4) Uani 1 1 d . . .
C2Z C 0.40201(18) 0.9010(2) 0.68467(9) 0.0145(5) Uani 1 1 d . . .
S3Z S 0.37054(6) 0.93091(6) 0.73389(2) 0.02607(17) Uani 1 1 d . . .
C1A' C 0.61254(19) 0.4283(2) 0.63928(9) 0.0150(5) Uani 1 1 d . . .
C2A' C 0.5756(2) 0.3222(2) 0.64621(11) 0.0235(6) Uani 1 1 d . . .
H2AD H 0.625660 0.272722 0.639913 0.035 Uiso 1 1 calc R U .
H2AE H 0.514312 0.310470 0.625306 0.035 Uiso 1 1 calc R U .
H2AF H 0.562975 0.314454 0.677909 0.035 Uiso 1 1 calc R U .
C2Z' C 0.92285(19) 0.7406(2) 0.65630(9) 0.0175(6) Uani 1 1 d . . .
S3Z' S 1.00183(5) 0.83176(6) 0.65204(3) 0.02751(17) Uani 1 1 d . . .
O1W O 0.3777(7) 0.4328(6) 0.5553(3) 0.146(7) Uani 0.408(8) 1 d G . P
H1WA H 0.427095 0.461990 0.572267 0.219 Uiso 0.408(8) 1 d G U P
H1WB H 0.328465 0.475131 0.550317 0.219 Uiso 0.408(8) 1 d G U P
O2W O 0.3961(8) 0.2070(6) 0.5711(5) 0.059(6) Uani 0.198(7) 1 d G . P
H2WA H 0.401530 0.272460 0.567780 0.089 Uiso 0.198(7) 1 d G U P
H2WB H 0.397258 0.192687 0.599929 0.089 Uiso 0.198(7) 1 d G U P
O3W O 0.1931(9) 0.5412(7) 0.5562(5) 0.207(11) Uani 0.394(9) 1 d G . P
H3WA H 0.163478 0.577039 0.533514 0.310 Uiso 0.394(9) 1 d G U P
H3WB H 0.158695 0.542828 0.578843 0.310 Uiso 0.394(9) 1 d G U P
O3AC O 0.51002(14) 0.62172(14) 0.54388(6) 0.0181(4) Uani 1 1 d . . .

loop_
_atom_site_aniso_label
_atom_site_aniso_U_11
_atom_site_aniso_U_22
_atom_site_aniso_U_33
_atom_site_aniso_U_23
_atom_site_aniso_U_13
_atom_site_aniso_U_12
Co1 0.00949(16) 0.01756(18) 0.01443(17) -0.00172(14) 0.00315(13) 0.00273(14)
O1 0.0111(9) 0.0182(10) 0.0139(9) -0.0020(8) 0.0037(7) 0.0029(7)
Br1 0.02987(17) 0.03631(18) 0.02585(16) -0.01498(14) 0.00125(13) 0.00288(14)
N1 0.0098(10) 0.0222(12) 0.0179(12) 0.0005(10) 0.0017(9) 0.0047(9)
Co2 0.01026(16) 0.01341(17) 0.01204(17) -0.00044(14) 0.00250(13) 0.00247(13)
O2 0.0129(9) 0.0198(10) 0.0149(9) -0.0004(8) 0.0059(7) 0.0034(7)
Br2 0.0519(2) 0.02854(17) 0.0435(2) 0.00210(15) 0.03862(17) 0.00235(15)
N2 0.0132(11) 0.0224(13) 0.0203(12) -0.0030(10) 0.0033(9) 0.0046(9)
C1 0.0198(14) 0.0173(14) 0.0169(13) -0.0054(11) 0.0077(11) -0.0009(11)
C2 0.0243(15) 0.0236(15) 0.0236(15) 0.0000(12) 0.0114(12) 0.0052(12)
C3 0.0400(18) 0.0225(16) 0.0261(16) 0.0030(13) 0.0172(14) 0.0062(14)
Co3 0.00954(16) 0.01253(17) 0.00872(16) 0.00027(13) 0.00232(12) 0.00216(13)
O3 0.0109(8) 0.0141(9) 0.0142(9) 0.0006(7) 0.0054(7) 0.0015(7)
Br3 0.02508(15) 0.02418(15) 0.02539(15) -0.00139(12) 0.00551(12) -0.01108(12)
N3 0.0124(11) 0.0249(13) 0.0190(12) -0.0040(10) 0.0040(9) 0.0023(10)
C4 0.0370(18) 0.0223(16) 0.0283(16) -0.0049(13) 0.0226(14) -0.0032(13)
O4 0.0127(9) 0.0125(9) 0.0125(9) 0.0026(7) 0.0042(7) 0.0024(7)
Br4 0.03026(16) 0.03759(18) 0.01625(14) 0.00260(12) 0.01125(12) -0.00595(13)
N4 0.0134(11) 0.0168(11) 0.0101(10) 0.0009(9) 0.0026(8) 0.0038(9)
C5 0.0229(15) 0.0266(16) 0.0282(16) -0.0082(13) 0.0150(13) 0.0018(12)
N5 0.0106(10) 0.0142(11) 0.0150(11) -0.0008(9) 0.0015(9) 0.0008(8)
C6 0.0224(15) 0.0217(15) 0.0195(14) -0.0040(12) 0.0091(12) 0.0015(12)
N6 0.0108(10) 0.0151(11) 0.0119(11) 0.0009(9) 0.0009(8) 0.0013(8)
C7 0.0169(14) 0.0267(16) 0.0254(16) -0.0075(13) 0.0061(12) 0.0041(12)
C9 0.0214(15) 0.0250(16) 0.0245(15) -0.0024(13) 0.0041(12) 0.0111(12)
O1AC 0.0141(9) 0.0173(10) 0.0207(10) 0.0004(8) 0.0012(8) 0.0035(8)
O4AC 0.0186(9) 0.0190(10) 0.0119(9) -0.0025(8) 0.0003(7) 0.0057(8)
C10 0.0166(14) 0.0306(17) 0.0262(16) -0.0020(13) 0.0004(12) 0.0114(12)
C11 0.0211(14) 0.0258(16) 0.0218(15) 0.0044(12) 0.0014(12) 0.0099(12)
C13 0.0135(13) 0.0268(15) 0.0157(13) 0.0033(12) 0.0007(11) 0.0040(11)
C14 0.0119(12) 0.0198(14) 0.0176(13) -0.0019(11) 0.0038(10) 0.0007(11)
C15 0.0092(12) 0.0174(13) 0.0164(13) -0.0011(11) 0.0065(10) -0.0009(10)
C16 0.0150(13) 0.0198(14) 0.0183(14) 0.0018(11) 0.0020(11) 0.0007(11)
C17 0.0193(14) 0.0170(14) 0.0255(15) -0.0042(12) 0.0052(12) 0.0012(11)
C18 0.0182(14) 0.0232(15) 0.0194(14) -0.0075(12) 0.0048(11) -0.0029(11)
C19 0.0137(13) 0.0281(16) 0.0163(13) 0.0000(12) 0.0017(11) -0.0003(11)
C20 0.0155(15) 0.047(2) 0.0393(19) -0.0083(16) 0.0007(13) 0.0066(14)
C21 0.0325(18) 0.042(2) 0.0359(19) 0.0003(16) -0.0008(15) 0.0224(16)
C1' 0.0150(12) 0.0101(12) 0.0136(12) -0.0012(10) 0.0033(10) -0.0023(10)
C2' 0.0152(13) 0.0126(13) 0.0182(13) 0.0005(11) 0.0028(10) -0.0005(10)
C3' 0.0198(14) 0.0163(14) 0.0159(13) 0.0031(11) 0.0019(11) -0.0018(11)
C4' 0.0234(14) 0.0185(14) 0.0137(13) 0.0007(11) 0.0099(11) -0.0054(11)
C5' 0.0157(13) 0.0168(14) 0.0196(14) -0.0002(11) 0.0066(11) -0.0019(11)
C6' 0.0142(12) 0.0131(13) 0.0155(13) -0.0022(10) 0.0028(10) -0.0024(10)
C7' 0.0106(12) 0.0159(13) 0.0202(14) -0.0021(11) 0.0037(10) 0.0006(10)
C9' 0.0123(13) 0.0216(14) 0.0176(14) -0.0002(11) -0.0022(11) 0.0014(11)
C10' 0.0145(13) 0.0209(14) 0.0147(13) 0.0024(11) 0.0012(10) 0.0039(11)
C11' 0.0147(13) 0.0210(14) 0.0157(13) 0.0067(11) 0.0000(11) 0.0048(11)
C13' 0.0196(13) 0.0153(13) 0.0109(12) 0.0034(10) 0.0053(10) 0.0041(11)
C14' 0.0179(13) 0.0184(14) 0.0082(12) 0.0005(10) 0.0051(10) 0.0014(11)
C15' 0.0162(13) 0.0176(13) 0.0062(11) -0.0023(10) 0.0069(10) -0.0004(10)
C16' 0.0162(13) 0.0187(14) 0.0145(13) -0.0005(11) 0.0051(10) 0.0026(11)
C17' 0.0137(13) 0.0257(15) 0.0144(13) -0.0040(11) 0.0044(10) -0.0013(11)
C18' 0.0221(14) 0.0196(14) 0.0121(13) -0.0027(11) 0.0065(11) -0.0067(11)
C19' 0.0208(14) 0.0175(14) 0.0120(13) 0.0003(11) 0.0043(11) 0.0000(11)
C20' 0.0173(14) 0.0267(16) 0.0224(15) 0.0046(12) -0.0024(12) 0.0059(12)
C21' 0.0172(14) 0.0227(15) 0.0207(14) 0.0015(12) 0.0025(11) 0.0076(11)
C1AC 0.0261(15) 0.0218(15) 0.0141(13) -0.0033(11) 0.0024(12) 0.0059(12)
C2AC 0.065(3) 0.054(2) 0.0264(18) -0.0244(18) -0.0194(18) 0.035(2)
O2AC 0.0143(9) 0.0145(9) 0.0198(10) -0.0001(8) 0.0025(8) 0.0021(7)
C2Z 0.0093(12) 0.0160(13) 0.0182(14) -0.0015(11) 0.0018(10) -0.0015(10)
S3Z 0.0243(4) 0.0371(4) 0.0188(4) -0.0127(3) 0.0099(3) -0.0037(3)
C1A' 0.0160(13) 0.0183(14) 0.0117(12) -0.0005(11) 0.0059(10) 0.0024(11)
C2A' 0.0232(15) 0.0182(15) 0.0294(16) 0.0038(12) 0.0053(13) 0.0007(12)
C2Z' 0.0128(13) 0.0257(15) 0.0145(13) -0.0031(11) 0.0031(10) 0.0046(12)
S3Z' 0.0145(3) 0.0302(4) 0.0386(4) -0.0001(3) 0.0062(3) -0.0042(3)
O1W 0.186(13) 0.188(13) 0.052(6) 0.027(6) -0.026(6) -0.163(11)
O2W 0.070(11) 0.017(7) 0.077(11) -0.011(7) -0.036(8) 0.011(6)
O3W 0.35(3) 0.098(10) 0.135(13) -0.021(9) -0.085(14) -0.094(13)
O3AC 0.0186(10) 0.0201(10) 0.0153(9) -0.0034(8) 0.0011(8) 0.0068(8)

loop_
_atom_type_symbol
_atom_type_description
_atom_type_scat_dispersion_real
_atom_type_scat_dispersion_imag
_atom_type_scat_source
C C 0.0033 0.0016 'International Tables Vol C Tables 4.2.6.8 and 6.1.1.4'
H H 0.0000 0.0000 'International Tables Vol C Tables 4.2.6.8 and 6.1.1.4'
N N 0.0061 0.0033 'International Tables Vol C Tables 4.2.6.8 and 6.1.1.4'
O O 0.0106 0.0060 'International Tables Vol C Tables 4.2.6.8 and 6.1.1.4'
S S 0.1246 0.1234 'International Tables Vol C Tables 4.2.6.8 and 6.1.1.4'
Co Co 0.3494 0.9721 'International Tables Vol C Tables 4.2.6.8 and 6.1.1.4'
Br Br -0.2901 2.4595 'International Tables Vol C Tables 4.2.6.8 and 6.1.1.4'

loop_
_geom_angle_atom_site_label_1
_geom_angle_atom_site_label_2
_geom_angle_atom_site_label_3
_geom_angle
O1AC Co1 N3 174.32(9)
O1AC Co1 O1 94.14(8)
N3 Co1 O1 90.28(9)
O1AC Co1 O2 92.97(8)
N3 Co1 O2 91.23(9)
O1 Co1 O2 81.12(7)
O1AC Co1 N2 86.81(9)
N3 Co1 N2 89.27(10)
O1 Co1 N2 172.48(9)
O2 Co1 N2 91.39(9)
O1AC Co1 N1 85.15(9)
N3 Co1 N1 91.06(10)
O1 Co1 N1 92.97(8)
O2 Co1 N1 173.67(8)
N2 Co1 N1 94.54(10)
C15 O1 Co1 122.26(15)
C15 O1 Co2 136.13(16)
Co1 O1 Co2 99.72(8)
C13 N1 C11 116.3(2)
C13 N1 Co1 122.06(19)
C11 N1 Co1 121.09(18)
O2AC Co2 O3AC 89.04(8)
O2AC Co2 O4 90.47(7)
O3AC Co2 O4 89.08(7)
O2AC Co2 O2 89.35(7)
O3AC Co2 O2 93.56(7)
O4 Co2 O2 177.35(7)
O2AC Co2 O1 86.27(7)
O3AC Co2 O1 164.33(7)
O4 Co2 O1 105.88(7)
O2 Co2 O1 71.47(7)
O2AC Co2 O3 161.43(7)
O3AC Co2 O3 83.54(7)
O4 Co2 O3 72.47(7)
O2 Co2 O3 108.04(7)
O1 Co2 O3 105.10(7)
C1 O2 Co1 122.74(16)
C1 O2 Co2 133.59(17)
Co1 O2 Co2 99.87(8)
C7 N2 C9 117.6(2)
C7 N2 Co1 121.3(2)
C9 N2 Co1 121.07(18)
O2 C1 C2 120.4(2)
O2 C1 C6 120.9(2)
C2 C1 C6 118.8(3)
C3 C2 C1 120.6(3)
C3 C2 H2 119.7
C1 C2 H2 119.7
C2 C3 C4 119.9(3)
C2 C3 H3 120.1
C4 C3 H3 120.1
N6 Co3 O4 90.76(8)
N6 Co3 O4AC 175.07(8)
O4 Co3 O4AC 92.84(8)
N6 Co3 O3 91.09(8)
O4 Co3 O3 81.16(7)
O4AC Co3 O3 92.79(8)
N6 Co3 N5 90.43(9)
O4 Co3 N5 90.63(8)
O4AC Co3 N5 86.16(9)
O3 Co3 N5 171.67(9)
N6 Co3 N4 89.48(9)
O4 Co3 N4 174.26(8)
O4AC Co3 N4 87.28(9)
O3 Co3 N4 93.10(8)
N5 Co3 N4 95.10(9)
C15' O3 Co3 124.05(16)
C15' O3 Co2 135.71(16)
Co3 O3 Co2 98.44(7)
C2Z' N3 Co1 169.2(2)
C5 C4 C3 121.1(3)
C5 C4 Br2 119.8(2)
C3 C4 Br2 119.1(2)
C1' O4 Co3 121.22(15)
C1' O4 Co2 130.91(16)
Co3 O4 Co2 101.97(8)
C13' N4 C11' 116.4(2)
C13' N4 Co3 121.55(18)
C11' N4 Co3 122.00(17)
C4 C5 C6 119.9(3)
C4 C5 H5 120.0
C6 C5 H5 120.0
C7' N5 C9' 116.5(2)
C7' N5 Co3 122.37(18)
C9' N5 Co3 121.09(17)
C5 C6 C1 119.6(3)
C5 C6 C7 118.1(3)
C1 C6 C7 122.0(3)
C2Z N6 Co3 151.1(2)
N2 C7 C6 126.8(3)
N2 C7 H7 116.6
C6 C7 H7 116.6
N2 C9 C10 114.7(2)
N2 C9 H9A 108.6
C10 C9 H9A 108.6
N2 C9 H9B 108.6
C10 C9 H9B 108.6
H9A C9 H9B 107.6
C1A' O1AC Co1 128.76(18)
C1AC O4AC Co3 127.67(18)
C9 C10 C11 109.5(2)
C9 C10 C20 111.9(3)
C11 C10 C20 111.3(3)
C9 C10 C21 106.4(3)
C11 C10 C21 106.9(3)
C20 C10 C21 110.7(3)
N1 C11 C10 113.9(2)
N1 C11 H11A 108.8
C10 C11 H11A 108.8
N1 C11 H11B 108.8
C10 C11 H11B 108.8
H11A C11 H11B 107.7
N1 C13 C14 127.0(3)
N1 C13 H13 116.5
C14 C13 H13 116.5
C19 C14 C15 119.8(2)
C19 C14 C13 117.4(2)
C15 C14 C13 122.5(2)
O1 C15 C16 119.6(2)
O1 C15 C14 121.5(2)
C16 C15 C14 118.8(2)
C17 C16 C15 120.8(3)
C17 C16 H16 119.6
C15 C16 H16 119.6
C18 C17 C16 119.9(3)
C18 C17 H17 120.1
C16 C17 H17 120.1
C19 C18 C17 120.8(3)
C19 C18 Br1 119.5(2)
C17 C18 Br1 119.7(2)
C18 C19 C14 119.9(3)
C18 C19 H19 120.0
C14 C19 H19 120.0
C10 C20 H20A 109.5
C10 C20 H20B 109.5
H20A C20 H20B 109.5
C10 C20 H20C 109.5
H20A C20 H20C 109.5
H20B C20 H20C 109.5
C10 C21 H21A 109.5
C10 C21 H21B 109.5
H21A C21 H21B 109.5
C10 C21 H21C 109.5
H21A C21 H21C 109.5
H21B C21 H21C 109.5
O4 C1' C2' 121.2(2)
O4 C1' C6' 120.3(2)
C2' C1' C6' 118.4(2)
C3' C2' C1' 120.7(2)
C3' C2' H2' 119.7
C1' C2' H2' 119.7
C2' C3' C4' 119.9(3)
C2' C3' H3' 120.1
C4' C3' H3' 120.1
C5' C4' C3' 120.9(2)
C5' C4' Br4 120.3(2)
C3' C4' Br4 118.8(2)
C4' C5' C6' 119.4(2)
C4' C5' H5' 120.3
C6' C5' H5' 120.3
C5' C6' C1' 120.6(2)
C5' C6' C7' 117.7(2)
C1' C6' C7' 121.7(2)
N5 C7' C6' 126.2(2)
N5 C7' H7' 116.9
C6' C7' H7' 116.9
N5 C9' C10' 112.9(2)
N5 C9' H9'A 109.0
C10' C9' H9'A 109.0
N5 C9' H9'B 109.0
C10' C9' H9'B 109.0
H9'A C9' H9'B 107.8
C9' C10' C11' 108.2(2)
C9' C10' C21' 112.1(2)
C11' C10' C21' 112.3(2)
C9' C10' C20' 107.1(2)
C11' C10' C20' 107.5(2)
C21' C10' C20' 109.4(2)
N4 C11' C10' 114.8(2)
N4 C11' H11C 108.6
C10' C11' H11C 108.6
N4 C11' H11D 108.6
C10' C11' H11D 108.6
H11C C11' H11D 107.6
N4 C13' C14' 127.8(2)
N4 C13' H13' 116.1
C14' C13' H13' 116.1
C19' C14' C15' 120.0(2)
C19' C14' C13' 117.0(2)
C15' C14' C13' 122.7(2)
O3 C15' C16' 119.5(2)
O3 C15' C14' 122.2(2)
C16' C15' C14' 118.3(2)
C17' C16' C15' 121.1(3)
C17' C16' H16' 119.5
C15' C16' H16' 119.5
C16' C17' C18' 119.6(3)
C16' C17' H17' 120.2
C18' C17' H17' 120.2
C19' C18' C17' 121.2(3)
C19' C18' Br3 119.1(2)
C17' C18' Br3 119.7(2)
C18' C19' C14' 119.7(3)
C18' C19' H19' 120.1
C14' C19' H19' 120.1
C10' C20' H20D 109.5
C10' C20' H20E 109.5
H20D C20' H20E 109.5
C10' C20' H20F 109.5
H20D C20' H20F 109.5
H20E C20' H20F 109.5
C10' C21' H21D 109.5
C10' C21' H21E 109.5
H21D C21' H21E 109.5
C10' C21' H21F 109.5
H21D C21' H21F 109.5
H21E C21' H21F 109.5
O3AC C1AC O4AC 126.4(3)
O3AC C1AC C2AC 119.1(3)
O4AC C1AC C2AC 114.5(3)
C1AC C2AC H2AA 109.5
C1AC C2AC H2AB 109.5
H2AA C2AC H2AB 109.5
C1AC C2AC H2AC 109.5
H2AA C2AC H2AC 109.5
H2AB C2AC H2AC 109.5
C1A' O2AC Co2 129.64(17)
N6 C2Z S3Z 179.2(3)
O2AC C1A' O1AC 126.2(3)
O2AC C1A' C2A' 119.2(2)
O1AC C1A' C2A' 114.5(2)
C1A' C2A' H2AD 109.5
C1A' C2A' H2AE 109.5
H2AD C2A' H2AE 109.5
C1A' C2A' H2AF 109.5
H2AD C2A' H2AF 109.5
H2AE C2A' H2AF 109.5
N3 C2Z' S3Z' 179.3(3)
H1WA O1W H1WB 109.5
H2WA O2W H2WB 109.5
H3WA O3W H3WB 109.5
C1AC O3AC Co2 129.42(17)

loop_
_geom_bond_atom_site_label_1
_geom_bond_atom_site_label_2
_geom_bond_distance
Co1 O1AC 1.8973(19)
Co1 N3 1.899(2)
Co1 O1 1.9025(17)
Co1 O2 1.9199(18)
Co1 N2 1.923(2)
Co1 N1 1.924(2)
O1 C15 1.342(3)
O1 Co2 2.1381(18)
Br1 C18 1.905(3)
N1 C13 1.281(4)
N1 C11 1.472(4)
Co2 O2AC 2.0355(19)
Co2 O3AC 2.0525(18)
Co2 O4 2.0674(17)
Co2 O2 2.1178(17)
Co2 O3 2.1459(18)
O2 C1 1.332(3)
Br2 C4 1.907(3)
N2 C7 1.282(4)
N2 C9 1.469(4)
C1 C2 1.395(4)
C1 C6 1.413(4)
C2 C3 1.385(4)
C2 H2 0.9500
C3 C4 1.386(4)
C3 H3 0.9500
Co3 N6 1.897(2)
Co3 O4 1.9032(17)
Co3 O4AC 1.9065(18)
Co3 O3 1.9263(17)
Co3 N5 1.927(2)
Co3 N4 1.934(2)
O3 C15' 1.322(3)
Br3 C18' 1.903(3)
N3 C2Z' 1.158(4)
C4 C5 1.361(5)
O4 C1' 1.342(3)
Br4 C4' 1.896(3)
N4 C13' 1.285(3)
N4 C11' 1.470(3)
C5 C6 1.407(4)
C5 H5 0.9500
N5 C7' 1.286(3)
N5 C9' 1.470(3)
C6 C7 1.441(4)
N6 C2Z 1.165(3)
C7 H7 0.9500
C9 C10 1.523(4)
C9 H9A 0.9900
C9 H9B 0.9900
O1AC C1A' 1.274(3)
O4AC C1AC 1.277(3)
C10 C11 1.525(4)
C10 C20 1.526(5)
C10 C21 1.535(4)
C11 H11A 0.9900
C11 H11B 0.9900
C13 C14 1.436(4)
C13 H13 0.9500
C14 C19 1.403(4)
C14 C15 1.409(4)
C15 C16 1.390(4)
C16 C17 1.385(4)
C16 H16 0.9500
C17 C18 1.384(4)
C17 H17 0.9500
C18 C19 1.370(4)
C19 H19 0.9500
C20 H20A 0.9800
C20 H20B 0.9800
C20 H20C 0.9800
C21 H21A 0.9800
C21 H21B 0.9800
C21 H21C 0.9800
C1' C2' 1.394(4)
C1' C6' 1.406(4)
C2' C3' 1.385(4)
C2' H2' 0.9500
C3' C4' 1.387(4)
C3' H3' 0.9500
C4' C5' 1.368(4)
C5' C6' 1.400(4)
C5' H5' 0.9500
C6' C7' 1.438(4)
C7' H7' 0.9500
C9' C10' 1.523(4)
C9' H9'A 0.9900
C9' H9'B 0.9900
C10' C11' 1.527(4)
C10' C21' 1.528(4)
C10' C20' 1.531(4)
C11' H11C 0.9900
C11' H11D 0.9900
C13' C14' 1.440(4)
C13' H13' 0.9500
C14' C19' 1.405(4)
C14' C15' 1.408(4)
C15' C16' 1.408(4)
C16' C17' 1.375(4)
C16' H16' 0.9500
C17' C18' 1.389(4)
C17' H17' 0.9500
C18' C19' 1.369(4)
C19' H19' 0.9500
C20' H20D 0.9800
C20' H20E 0.9800
C20' H20F 0.9800
C21' H21D 0.9800
C21' H21E 0.9800
C21' H21F 0.9800
C1AC O3AC 1.248(3)
C1AC C2AC 1.507(4)
C2AC H2AA 0.9800
C2AC H2AB 0.9800
C2AC H2AC 0.9800
O2AC C1A' 1.241(3)
C2Z S3Z 1.620(3)
C1A' C2A' 1.506(4)
C2A' H2AD 0.9800
C2A' H2AE 0.9800
C2A' H2AF 0.9800
C2Z' S3Z' 1.629(3)
O1W H1WA 0.8698
O1W H1WB 0.8701
O2W H2WA 0.8700
O2W H2WB 0.8697
O3W H3WA 0.8702
O3W H3WB 0.8699

loop_
_geom_torsion_atom_site_label_1
_geom_torsion_atom_site_label_2
_geom_torsion_atom_site_label_3
_geom_torsion_atom_site_label_4
_geom_torsion
Co1 O2 C1 C2 -154.5(2)
Co2 O2 C1 C2 -1.2(4)
Co1 O2 C1 C6 26.9(3)
Co2 O2 C1 C6 -179.83(19)
O2 C1 C2 C3 178.9(3)
C6 C1 C2 C3 -2.4(4)
C1 C2 C3 C4 -0.1(5)
O1 Co1 N3 C2Z' -137.5(12)
O2 Co1 N3 C2Z' -56.3(12)
N2 Co1 N3 C2Z' 35.0(12)
N1 Co1 N3 C2Z' 129.6(12)
C2 C3 C4 C5 2.9(5)
C2 C3 C4 Br2 -178.2(2)
C3 C4 C5 C6 -3.0(5)
Br2 C4 C5 C6 178.2(2)
C4 C5 C6 C1 0.3(4)
C4 C5 C6 C7 173.5(3)
O2 C1 C6 C5 -179.0(3)
C2 C1 C6 C5 2.3(4)
O2 C1 C6 C7 8.1(4)
C2 C1 C6 C7 -170.6(3)
O4 Co3 N6 C2Z -63.4(4)
O3 Co3 N6 C2Z -144.6(4)
N5 Co3 N6 C2Z 27.2(4)
N4 Co3 N6 C2Z 122.3(4)
C9 N2 C7 C6 168.7(3)
Co1 N2 C7 C6 -8.4(4)
C5 C6 C7 N2 168.6(3)
C1 C6 C7 N2 -18.4(5)
C7 N2 C9 C10 130.6(3)
Co1 N2 C9 C10 -52.3(3)
O1 Co1 O1AC C1A' 35.0(2)
O2 Co1 O1AC C1A' -46.3(2)
N2 Co1 O1AC C1A' -137.5(2)
N1 Co1 O1AC C1A' 127.7(2)
N2 C9 C10 C11 64.9(3)
N2 C9 C10 C20 -58.9(3)
N2 C9 C10 C21 -179.9(3)
C13 N1 C11 C10 -134.7(3)
Co1 N1 C11 C10 53.6(3)
C9 C10 C11 N1 -65.3(3)
C20 C10 C11 N1 58.9(3)
C21 C10 C11 N1 179.9(2)
C11 N1 C13 C14 -169.3(3)
Co1 N1 C13 C14 2.4(4)
N1 C13 C14 C19 -171.0(3)
N1 C13 C14 C15 15.4(4)
Co1 O1 C15 C16 153.48(19)
Co2 O1 C15 C16 -7.4(4)
Co1 O1 C15 C14 -30.8(3)
Co2 O1 C15 C14 168.37(18)
C19 C14 C15 O1 -173.2(2)
C13 C14 C15 O1 0.2(4)
C19 C14 C15 C16 2.5(4)
C13 C14 C15 C16 176.0(2)
O1 C15 C16 C17 174.5(2)
C14 C15 C16 C17 -1.4(4)
C15 C16 C17 C18 0.3(4)
C16 C17 C18 C19 -0.4(4)
C16 C17 C18 Br1 -180.0(2)
C17 C18 C19 C14 1.6(4)
Br1 C18 C19 C14 -178.8(2)
C15 C14 C19 C18 -2.7(4)
C13 C14 C19 C18 -176.5(3)
Co3 O4 C1' C2' -142.5(2)
Co2 O4 C1' C2' 5.3(4)
Co3 O4 C1' C6' 38.1(3)
Co2 O4 C1' C6' -174.10(17)
O4 C1' C2' C3' 178.5(2)
C6' C1' C2' C3' -2.2(4)
C1' C2' C3' C4' 3.1(4)
C2' C3' C4' C5' -0.9(4)
C2' C3' C4' Br4 178.4(2)
C3' C4' C5' C6' -2.1(4)
Br4 C4' C5' C6' 178.6(2)
C4' C5' C6' C1' 2.9(4)
C4' C5' C6' C7' -177.8(2)
O4 C1' C6' C5' 178.6(2)
C2' C1' C6' C5' -0.8(4)
O4 C1' C6' C7' -0.7(4)
C2' C1' C6' C7' 179.9(2)
C9' N5 C7' C6' 177.2(2)
Co3 N5 C7' C6' -1.5(4)
C5' C6' C7' N5 161.5(3)
C1' C6' C7' N5 -19.2(4)
C7' N5 C9' C10' 126.9(3)
Co3 N5 C9' C10' -54.4(3)
N5 C9' C10' C11' 69.9(3)
N5 C9' C10' C21' -54.5(3)
N5 C9' C10' C20' -174.5(2)
C13' N4 C11' C10' -135.7(2)
Co3 N4 C11' C10' 47.2(3)
C9' C10' C11' N4 -66.4(3)
C21' C10' C11' N4 57.9(3)
C20' C10' C11' N4 178.2(2)
C11' N4 C13' C14' -170.8(2)
Co3 N4 C13' C14' 6.4(4)
N4 C13' C14' C19' -173.7(3)
N4 C13' C14' C15' 12.4(4)
Co3 O3 C15' C16' 159.80(18)
Co2 O3 C15' C16' -1.4(3)
Co3 O3 C15' C14' -23.2(3)
Co2 O3 C15' C14' 175.68(17)
C19' C14' C15' O3 -176.9(2)
C13' C14' C15' O3 -3.2(4)
C19' C14' C15' C16' 0.2(4)
C13' C14' C15' C16' 173.9(2)
O3 C15' C16' C17' 176.7(2)
C14' C15' C16' C17' -0.4(4)
C15' C16' C17' C18' 0.4(4)
C16' C17' C18' C19' -0.2(4)
C16' C17' C18' Br3 179.84(19)
C17' C18' C19' C14' -0.1(4)
Br3 C18' C19' C14' 179.91(19)
C15' C14' C19' C18' 0.1(4)
C13' C14' C19' C18' -174.0(2)
Co3 O4AC C1AC O3AC -3.3(4)
Co3 O4AC C1AC C2AC 176.2(2)
Co2 O2AC C1A' O1AC -0.1(4)
Co2 O2AC C1A' C2A' 179.34(18)
Co1 O1AC C1A' O2AC 5.9(4)
Co1 O1AC C1A' C2A' -173.54(18)
O4AC C1AC O3AC Co2 11.3(4)
C2AC C1AC O3AC Co2 -168.2(3)
